data_7237325
loop_
_publ_author_name
'Cai, Yuanjing'
'Shi, Changsheng'
'Zhang, Han'
'Chen, Bin'
'Samedov, Kerim'
'Chen, Ming'
'Wang, Zhiming'
'Zhao, Zujin'
'Gu, Xinggui'
'Ma, Dongge'
'Qin, Anjun'
'Tang, Ben Zhong'

_publ_section_title
;
 Sulfur-bridged tetraphenylethylene AIEgens for deep-blue organic
 light-emitting diodes
;
_journal_issue 24
_journal_name_full 'Journal of Materials Chemistry C'
_journal_page_first 6534
_journal_paper_doi 10.1039/C8TC01509K
_journal_volume 6
_journal_year 2018
_chemical_absolute_configuration ad
_chemical_formula_moiety 'C50 H32 N2 S'
_chemical_formula_sum 'C50 H32 N2 S'
_chemical_formula_weight 692.83
_space_group_crystal_system monoclinic
_space_group_IT_number 4
_space_group_name_Hall 'P 2yb'
_space_group_name_H-M_alt 'P 1 21 1'
_atom_sites_solution_hydrogens geom
_atom_sites_solution_primary direct
_audit_creation_date 2017-08-24
_audit_creation_method
;
Olex2 1.2
(compiled 2017.08.10 svn.r3458 for OlexSys, GUI svn.r5381)
;
_audit_update_record
;
2018-03-01 deposited with the CCDC.
2018-05-17 downloaded from the CCDC.
;
_cell_angle_alpha 90
_cell_angle_beta 91.856(5)
_cell_angle_gamma 90
_cell_formula_units_Z 2
_cell_length_a 10.2848(6)
_cell_length_b 9.0120(5)
_cell_length_c 19.3052(11)
_cell_measurement_reflns_used 1378
_cell_measurement_temperature 100.00(10)
_cell_measurement_theta_max 75.2590
_cell_measurement_theta_min 4.3150
_cell_volume 1788.39(18)
_computing_cell_refinement 'CrysAlisPro 1.171.38.46 (Rigaku OD, 2015)'
_computing_data_collection 'CrysAlisPro 1.171.38.46 (Rigaku OD, 2015)'
_computing_data_reduction 'CrysAlisPro 1.171.38.46 (Rigaku OD, 2015)'
_computing_molecular_graphics 'Olex2 (Dolomanov et al., 2009)'
_computing_publication_material 'Olex2 (Dolomanov et al., 2009)'
_computing_structure_refinement 'ShelXL (Sheldrick, 2015)'
_computing_structure_solution 'ShelXS (Sheldrick, 2008)'
_diffrn_ambient_environment N~2~
_diffrn_ambient_temperature 100.00(10)
_diffrn_detector 'CCD plate'
_diffrn_detector_area_resol_mean 10.3577
_diffrn_detector_type Atlas
_diffrn_measured_fraction_theta_full 0.988
_diffrn_measured_fraction_theta_max 0.988
_diffrn_measurement_details
;
List of Runs (angles in degrees, time in seconds):

  # Type    Start    End  Width  t~exp~   \w     \q     \k     \f   Frames
#--------------------------------------------------------------------------
  1  \w     44.00 140.00   1.00    5.00    --  110.57 -77.00  30.00   96
  2  \w   -110.00 -11.00   1.00    2.00    --  -40.45 -57.00-150.00   99
  3  \w   -114.00 -15.00   1.00    2.00    --  -40.45 -57.00 150.00   99
  4  \w     37.00 138.00   1.00    5.00    --  110.57 -30.00 -30.00  101
  5  \w     39.00 125.00   1.00    5.00    --  110.57 -30.00-120.00   86
  6  \w     37.00 100.00   1.00    5.00    --  110.57-111.00-150.00   63
;
_diffrn_measurement_device 'kappa diffractometer'
_diffrn_measurement_device_type 'SuperNova, Dual, Cu at zero, Atlas'
_diffrn_measurement_method '\w scans'
_diffrn_orient_matrix_type 'CrysAlisPro convention (1999,Acta A55,543-557)'
_diffrn_orient_matrix_UB_11 -0.0418894000
_diffrn_orient_matrix_UB_12 -0.0163520000
_diffrn_orient_matrix_UB_13 -0.0770004000
_diffrn_orient_matrix_UB_21 -0.1436778000
_diffrn_orient_matrix_UB_22 -0.0061146000
_diffrn_orient_matrix_UB_23 0.0201834000
_diffrn_orient_matrix_UB_31 -0.0088126000
_diffrn_orient_matrix_UB_32 0.1699474000
_diffrn_orient_matrix_UB_33 -0.0064835000
_diffrn_radiation_monochromator mirror
_diffrn_radiation_probe x-ray
_diffrn_radiation_type CuK\a
_diffrn_radiation_wavelength 1.54184
_diffrn_reflns_av_R_equivalents 0.0412
_diffrn_reflns_av_unetI/netI 0.0730
_diffrn_reflns_Laue_measured_fraction_full 0.988
_diffrn_reflns_Laue_measured_fraction_max 0.988
_diffrn_reflns_limit_h_max 10
_diffrn_reflns_limit_h_min -12
_diffrn_reflns_limit_k_max 10
_diffrn_reflns_limit_k_min -7
_diffrn_reflns_limit_l_max 21
_diffrn_reflns_limit_l_min -23
_diffrn_reflns_number 5324
_diffrn_reflns_point_group_measured_fraction_full 0.624
_diffrn_reflns_point_group_measured_fraction_max 0.622
_diffrn_reflns_theta_full 66.500
_diffrn_reflns_theta_max 67.494
_diffrn_reflns_theta_min 4.301
_diffrn_source 'micro-focus sealed X-ray tube'
_diffrn_source_current 0.80
_diffrn_source_power 0.040
_diffrn_source_target Cu
_diffrn_source_type 'SuperNova (Cu) X-ray Source'
_diffrn_source_voltage 50
_exptl_absorpt_coefficient_mu 1.100
_exptl_absorpt_correction_T_max 1.00000
_exptl_absorpt_correction_T_min 0.65093
_exptl_absorpt_correction_type multi-scan
_exptl_absorpt_process_details
;
CrysAlisPro 1.171.38.46 (Rigaku Oxford Diffraction, 2015)
Empirical absorption correction using spherical harmonics,
 implemented in SCALE3 ABSPACK scaling algorithm.
;
_exptl_crystal_colour colourless
_exptl_crystal_colour_primary colourless
_exptl_crystal_density_diffrn 1.287
_exptl_crystal_description needle
_exptl_crystal_F_000 724
_exptl_crystal_size_max 0.4
_exptl_crystal_size_mid 0.04
_exptl_crystal_size_min 0.03
_refine_diff_density_max 0.267
_refine_diff_density_min -0.373
_refine_diff_density_rms 0.057
_refine_ls_abs_structure_details
;
 Classical Flack method preferred over Parsons because s.u. lower.
;
_refine_ls_abs_structure_Flack 0.0
_refine_ls_extinction_method none
_refine_ls_goodness_of_fit_ref 1.001
_refine_ls_hydrogen_treatment constr
_refine_ls_matrix_type full
_refine_ls_number_parameters 478
_refine_ls_number_reflns 4010
_refine_ls_number_restraints 1
_refine_ls_restrained_S_all 1.001
_refine_ls_R_factor_all 0.0683
_refine_ls_R_factor_gt 0.0543
_refine_ls_shift/su_max 0.000
_refine_ls_shift/su_mean 0.000
_refine_ls_structure_factor_coef Fsqd
_refine_ls_weighting_details 'w=1/[\s^2^(Fo^2^)+(0.0770P)^2^] where P=(Fo^2^+2Fc^2^)/3'
_refine_ls_weighting_scheme calc
_refine_ls_wR_factor_gt 0.1306
_refine_ls_wR_factor_ref 0.1409
_reflns_Friedel_coverage 0.000
_reflns_number_gt 3366
_reflns_number_total 4010
_reflns_threshold_expression 'I > 2\s(I)'
_cod_data_source_file c8tc01509k2.cif
_cod_data_source_block cai52a
_cod_original_cell_volume 1788.41(17)
_cod_database_code 7237325
_shelx_shelxl_version_number 2014/7
_chemical_oxdiff_formula 'C48 H40 N2'
_shelx_space_group_comment
;
The symmetry employed for this shelxl refinement is uniquely defined
by the following loop, which should always be used as a source of
symmetry information in preference to the above space-group names.
They are only intended as comments.
;
_shelx_estimated_absorpt_t_max 0.968
_shelx_estimated_absorpt_t_min 0.667
_reflns_odcompleteness_completeness 98.60
_reflns_odcompleteness_iscentric 1
_reflns_odcompleteness_theta 68.13
_olex2_refinement_description
;
1. Fixed Uiso
 At 1.2 times of:
  All C(H) groups
2.a Aromatic/amide H refined with riding coordinates:
 C2(H2), C3(H3), C4(H4), C5(H5), C9(H9), C10(H10), C11(H11), C12(H12),
 C22(H22), C23(H23), C25(H25), C26(H26), C32(H32), C33(H33), C34(H34), C35(H35),
  C38(H38), C39(H39), C40(H40), C41(H41), C52(H52), C53(H53), C55(H55),
 C56(H56), C62(H62), C63(H63), C64(H64), C65(H65), C68(H68), C69(H69), C70(H70),
  C71(H71)
;
_olex2_date_sample_data_collection 2017-08-04
_olex2_submission_special_instructions 'No special instructions were received'
_oxdiff_exptl_absorpt_empirical_details
;
Empirical correction (ABSPACK) includes:
- Absorption correction using spherical harmonics
- Frame scaling
;
_oxdiff_exptl_absorpt_empirical_full_max 1.749
_oxdiff_exptl_absorpt_empirical_full_min 0.591

loop_
_space_group_symop_operation_xyz
'x, y, z'
'-x, y+1/2, -z'

loop_
_atom_site_label
_atom_site_type_symbol
_atom_site_fract_x
_atom_site_fract_y
_atom_site_fract_z
_atom_site_U_iso_or_equiv
_atom_site_adp_type
_atom_site_occupancy
_atom_site_site_symmetry_order
_atom_site_calc_flag
_atom_site_refinement_flags_posn
S1 S -0.07247(13) 0.50117(16) 0.20659(6) 0.0353(3) Uani 1 1 d .
N1 N 0.6278(4) 0.1062(5) 0.0733(2) 0.0264(9) Uani 1 1 d .
N2 N 0.5231(4) 0.9959(5) 0.3688(2) 0.0280(9) Uani 1 1 d .
C1 C -0.0077(5) 0.5702(6) 0.2865(2) 0.0326(11) Uani 1 1 d .
C2 C -0.0867(6) 0.6647(7) 0.3236(3) 0.0396(13) Uani 1 1 d .
H2 H -0.1712 0.6900 0.3061 0.048 Uiso 1 1 calc R
C3 C -0.0400(6) 0.7217(7) 0.3868(3) 0.0441(15) Uani 1 1 d .
H3 H -0.0922 0.7874 0.4124 0.053 Uiso 1 1 calc R
C4 C 0.0832(6) 0.6822(7) 0.4121(3) 0.0391(13) Uani 1 1 d .
H4 H 0.1148 0.7203 0.4553 0.047 Uiso 1 1 calc R
C5 C 0.1602(6) 0.5871(6) 0.3744(2) 0.0317(11) Uani 1 1 d .
H5 H 0.2433 0.5587 0.3928 0.038 Uiso 1 1 calc R
C6 C 0.1176(5) 0.5326(6) 0.3100(2) 0.0283(11) Uani 1 1 d .
C7 C 0.1970(5) 0.4309(6) 0.2685(2) 0.0251(10) Uani 1 1 d .
C8 C 0.1232(5) 0.3026(6) 0.2394(2) 0.0255(10) Uani 1 1 d .
C9 C 0.1690(5) 0.1570(6) 0.2440(3) 0.0307(11) Uani 1 1 d .
H9 H 0.2490 0.1380 0.2684 0.037 Uiso 1 1 calc R
C10 C 0.1012(6) 0.0399(7) 0.2142(3) 0.0406(14) Uani 1 1 d .
H10 H 0.1337 -0.0584 0.2190 0.049 Uiso 1 1 calc R
C11 C -0.0148(6) 0.0661(8) 0.1771(3) 0.0470(16) Uani 1 1 d .
H11 H -0.0594 -0.0131 0.1542 0.056 Uiso 1 1 calc R
C12 C -0.0641(5) 0.2077(8) 0.1740(3) 0.0399(14) Uani 1 1 d .
H12 H -0.1434 0.2262 0.1489 0.048 Uiso 1 1 calc R
C13 C 0.0012(5) 0.3246(6) 0.2072(2) 0.0308(11) Uani 1 1 d .
C20 C 0.3241(5) 0.4539(5) 0.2556(2) 0.0255(10) Uani 1 1 d .
C21 C 0.4013(5) 0.3560(5) 0.2100(2) 0.0231(9) Uani 1 1 d .
C22 C 0.3689(5) 0.3510(6) 0.1391(2) 0.0302(11) Uani 1 1 d .
H22 H 0.2961 0.4055 0.1214 0.036 Uiso 1 1 calc R
C23 C 0.4426(5) 0.2665(6) 0.0943(3) 0.0297(11) Uani 1 1 d .
H23 H 0.4199 0.2634 0.0462 0.036 Uiso 1 1 calc R
C24 C 0.5488(5) 0.1871(5) 0.1200(2) 0.0234(10) Uani 1 1 d .
C25 C 0.5805(5) 0.1894(6) 0.1906(2) 0.0258(10) Uani 1 1 d .
H25 H 0.6523 0.1335 0.2084 0.031 Uiso 1 1 calc R
C26 C 0.5065(5) 0.2737(6) 0.2348(2) 0.0257(10) Uani 1 1 d .
H26 H 0.5285 0.2749 0.2830 0.031 Uiso 1 1 calc R
C31 C 0.6663(5) -0.0400(6) 0.0810(2) 0.0254(10) Uani 1 1 d .
C32 C 0.6185(5) -0.1499(6) 0.1231(3) 0.0326(11) Uani 1 1 d .
H32 H 0.5524 -0.1291 0.1549 0.039 Uiso 1 1 calc R
C33 C 0.6697(5) -0.2909(6) 0.1175(3) 0.0342(12) Uani 1 1 d .
H33 H 0.6385 -0.3681 0.1460 0.041 Uiso 1 1 calc R
C34 C 0.7678(5) -0.3222(6) 0.0701(3) 0.0346(12) Uani 1 1 d .
H34 H 0.8013 -0.4201 0.0669 0.042 Uiso 1 1 calc R
C35 C 0.8150(5) -0.2128(6) 0.0286(3) 0.0301(11) Uani 1 1 d .
H35 H 0.8818 -0.2345 -0.0028 0.036 Uiso 1 1 calc R
C36 C 0.7650(5) -0.0699(6) 0.0325(2) 0.0244(10) Uani 1 1 d .
C37 C 0.7864(5) 0.0662(6) -0.0038(2) 0.0276(10) Uani 1 1 d .
C38 C 0.8699(5) 0.1064(6) -0.0570(2) 0.0287(11) Uani 1 1 d .
H38 H 0.9288 0.0362 -0.0751 0.034 Uiso 1 1 calc R
C39 C 0.8649(5) 0.2491(7) -0.0824(2) 0.0334(12) Uani 1 1 d .
H39 H 0.9206 0.2765 -0.1186 0.040 Uiso 1 1 calc R
C40 C 0.7796(5) 0.3549(7) -0.0561(3) 0.0339(12) Uani 1 1 d .
H40 H 0.7792 0.4529 -0.0743 0.041 Uiso 1 1 calc R
C41 C 0.6946(5) 0.3178(6) -0.0033(3) 0.0311(11) Uani 1 1 d .
H41 H 0.6359 0.3884 0.0146 0.037 Uiso 1 1 calc R
C42 C 0.7006(5) 0.1734(6) 0.0215(2) 0.0258(10) Uani 1 1 d .
C51 C 0.3914(5) 0.5919(6) 0.2803(2) 0.0253(10) Uani 1 1 d .
C52 C 0.4912(5) 0.5917(6) 0.3320(2) 0.0276(10) Uani 1 1 d .
H52 H 0.5263 0.5001 0.3482 0.033 Uiso 1 1 calc R
C53 C 0.5385(5) 0.7234(6) 0.3593(3) 0.0286(10) Uani 1 1 d .
H53 H 0.6041 0.7212 0.3951 0.034 Uiso 1 1 calc R
C54 C 0.4913(5) 0.8593(6) 0.3352(2) 0.0278(11) Uani 1 1 d .
C55 C 0.4038(5) 0.8603(6) 0.2782(2) 0.0300(11) Uani 1 1 d .
H55 H 0.3787 0.9517 0.2572 0.036 Uiso 1 1 calc R
C56 C 0.3538(5) 0.7280(6) 0.2523(3) 0.0303(11) Uani 1 1 d .
H56 H 0.2922 0.7303 0.2145 0.036 Uiso 1 1 calc R
C61 C 0.6416(5) 1.0700(6) 0.3731(2) 0.0275(10) Uani 1 1 d .
C62 C 0.7603(5) 1.0309(6) 0.3436(3) 0.0314(11) Uani 1 1 d .
H62 H 0.7699 0.9410 0.3186 0.038 Uiso 1 1 calc R
C63 C 0.8618(5) 1.1295(6) 0.3529(3) 0.0349(12) Uani 1 1 d .
H63 H 0.9433 1.1065 0.3337 0.042 Uiso 1 1 calc R
C64 C 0.8491(5) 1.2623(6) 0.3898(3) 0.0342(12) Uani 1 1 d .
H64 H 0.9216 1.3272 0.3951 0.041 Uiso 1 1 calc R
C65 C 0.7320(5) 1.3001(6) 0.4184(3) 0.0331(11) Uani 1 1 d .
H65 H 0.7232 1.3901 0.4434 0.040 Uiso 1 1 calc R
C66 C 0.6277(5) 1.2037(6) 0.4099(2) 0.0269(10) Uani 1 1 d .
C67 C 0.4918(5) 1.2103(5) 0.4285(2) 0.0268(10) Uani 1 1 d .
C68 C 0.4178(5) 1.3164(6) 0.4634(2) 0.0303(11) Uani 1 1 d .
H68 H 0.4568 1.4050 0.4807 0.036 Uiso 1 1 calc R
C69 C 0.2861(5) 1.2886(6) 0.4719(2) 0.0324(12) Uani 1 1 d .
H69 H 0.2343 1.3600 0.4944 0.039 Uiso 1 1 calc R
C70 C 0.2297(5) 1.1577(6) 0.4477(3) 0.0327(12) Uani 1 1 d .
H70 H 0.1402 1.1403 0.4553 0.039 Uiso 1 1 calc R
C71 C 0.3006(5) 1.0511(6) 0.4127(3) 0.0333(12) Uani 1 1 d .
H71 H 0.2614 0.9618 0.3963 0.040 Uiso 1 1 calc R
C72 C 0.4309(5) 1.0813(6) 0.4027(2) 0.0265(10) Uani 1 1 d .

loop_
_atom_site_aniso_label
_atom_site_aniso_U_11
_atom_site_aniso_U_22
_atom_site_aniso_U_33
_atom_site_aniso_U_23
_atom_site_aniso_U_13
_atom_site_aniso_U_12
S1 0.0278(6) 0.0469(8) 0.0314(6) 0.0090(6) 0.0054(5) 0.0082(6)
N1 0.026(2) 0.024(2) 0.029(2) -0.0002(17) 0.0082(17) 0.0042(17)
N2 0.030(2) 0.024(2) 0.0303(19) -0.0001(18) 0.0062(16) 0.0009(19)
C1 0.037(3) 0.035(3) 0.027(2) 0.008(2) 0.014(2) 0.012(2)
C2 0.036(3) 0.040(3) 0.043(3) 0.009(3) 0.015(2) 0.016(3)
C3 0.049(4) 0.042(3) 0.043(3) -0.002(3) 0.023(3) 0.014(3)
C4 0.049(3) 0.036(3) 0.033(3) 0.000(2) 0.016(2) 0.006(3)
C5 0.041(3) 0.026(2) 0.028(2) 0.003(2) 0.011(2) 0.006(2)
C6 0.032(3) 0.028(3) 0.025(2) 0.005(2) 0.0096(19) 0.006(2)
C7 0.022(2) 0.029(2) 0.024(2) 0.002(2) 0.0037(18) 0.004(2)
C8 0.022(2) 0.032(3) 0.023(2) -0.0004(19) 0.0101(18) 0.000(2)
C9 0.021(2) 0.038(3) 0.033(2) -0.010(2) 0.004(2) -0.001(2)
C10 0.033(3) 0.044(3) 0.046(3) -0.020(3) 0.009(2) 0.003(2)
C11 0.027(3) 0.064(4) 0.050(3) -0.031(3) 0.008(2) -0.004(3)
C12 0.023(3) 0.064(4) 0.034(3) -0.002(3) 0.005(2) -0.002(3)
C13 0.022(2) 0.045(3) 0.026(2) 0.003(2) 0.0088(18) 0.003(2)
C20 0.027(2) 0.027(2) 0.022(2) 0.0025(19) 0.0039(18) 0.005(2)
C21 0.022(2) 0.023(2) 0.025(2) -0.0001(19) 0.0037(18) 0.0026(19)
C22 0.025(2) 0.038(3) 0.027(2) -0.002(2) 0.0051(19) 0.005(2)
C23 0.027(3) 0.037(3) 0.025(2) -0.001(2) 0.004(2) 0.006(2)
C24 0.023(2) 0.021(2) 0.026(2) -0.0031(18) 0.0097(19) -0.0009(19)
C25 0.025(2) 0.027(2) 0.025(2) 0.0011(19) 0.0045(19) 0.004(2)
C26 0.026(2) 0.027(2) 0.025(2) -0.0005(19) 0.0052(18) 0.0011(19)
C31 0.022(2) 0.031(3) 0.024(2) -0.006(2) 0.0004(18) 0.004(2)
C32 0.032(3) 0.032(3) 0.034(3) 0.001(2) 0.009(2) 0.003(2)
C33 0.035(3) 0.028(3) 0.039(3) 0.005(2) 0.002(2) 0.002(2)
C34 0.038(3) 0.030(3) 0.035(3) -0.004(2) -0.008(2) 0.012(2)
C35 0.026(3) 0.034(3) 0.031(2) -0.007(2) -0.0027(19) 0.011(2)
C36 0.018(2) 0.033(3) 0.022(2) -0.0039(19) 0.0000(18) -0.001(2)
C37 0.028(3) 0.032(3) 0.023(2) -0.006(2) 0.0027(19) -0.002(2)
C38 0.022(2) 0.040(3) 0.025(2) -0.002(2) 0.0041(18) 0.001(2)
C39 0.039(3) 0.043(3) 0.019(2) 0.002(2) 0.007(2) -0.006(3)
C40 0.038(3) 0.032(3) 0.032(3) 0.004(2) 0.010(2) -0.006(2)
C41 0.034(3) 0.031(3) 0.029(2) -0.005(2) 0.006(2) -0.001(2)
C42 0.027(2) 0.027(3) 0.023(2) -0.0005(19) 0.0019(19) -0.004(2)
C51 0.026(2) 0.028(2) 0.022(2) -0.0018(19) 0.0113(18) 0.002(2)
C52 0.028(2) 0.025(2) 0.031(2) -0.001(2) 0.0061(19) 0.007(2)
C53 0.027(3) 0.031(3) 0.028(2) -0.001(2) 0.0046(19) 0.004(2)
C54 0.030(3) 0.028(3) 0.026(2) -0.004(2) 0.008(2) 0.002(2)
C55 0.037(3) 0.024(2) 0.030(2) 0.000(2) 0.005(2) 0.002(2)
C56 0.031(3) 0.035(3) 0.026(2) 0.000(2) 0.0064(19) 0.002(2)
C61 0.026(2) 0.028(3) 0.029(2) 0.009(2) 0.0049(19) 0.001(2)
C62 0.031(3) 0.030(3) 0.033(2) 0.004(2) 0.006(2) 0.008(2)
C63 0.029(3) 0.041(3) 0.035(3) 0.008(2) 0.008(2) 0.000(2)
C64 0.033(3) 0.036(3) 0.034(3) 0.005(2) 0.004(2) -0.009(2)
C65 0.037(3) 0.033(3) 0.029(2) -0.002(2) 0.003(2) -0.001(2)
C66 0.032(3) 0.026(2) 0.023(2) 0.0024(19) 0.0028(19) 0.002(2)
C67 0.039(3) 0.021(2) 0.021(2) 0.0040(18) 0.0080(19) 0.001(2)
C68 0.044(3) 0.023(2) 0.025(2) 0.003(2) 0.008(2) 0.005(2)
C69 0.040(3) 0.033(3) 0.025(2) 0.003(2) 0.011(2) 0.014(2)
C70 0.030(3) 0.040(3) 0.029(2) 0.003(2) 0.011(2) 0.005(2)
C71 0.037(3) 0.033(3) 0.030(2) 0.003(2) 0.004(2) -0.001(2)
C72 0.031(3) 0.026(2) 0.023(2) 0.0029(19) 0.0070(18) 0.005(2)

loop_
_atom_type_symbol
_atom_type_description
_atom_type_scat_dispersion_real
_atom_type_scat_dispersion_imag
_atom_type_scat_source
C C 0.0181 0.0091 'International Tables Vol C Tables 4.2.6.8 and 6.1.1.4'
H H 0.0000 0.0000 'International Tables Vol C Tables 4.2.6.8 and 6.1.1.4'
N N 0.0311 0.0180 'International Tables Vol C Tables 4.2.6.8 and 6.1.1.4'
S S 0.3331 0.5567 'International Tables Vol C Tables 4.2.6.8 and 6.1.1.4'

loop_
_geom_angle_atom_site_label_1
_geom_angle_atom_site_label_2
_geom_angle_atom_site_label_3
_geom_angle
C13 S1 C1 99.3(2)
C31 N1 C24 125.8(4)
C31 N1 C42 109.2(4)
C42 N1 C24 123.7(4)
C61 N2 C54 129.0(4)
C61 N2 C72 108.3(4)
C72 N2 C54 122.6(4)
C2 C1 S1 116.9(4)
C2 C1 C6 122.0(5)
C6 C1 S1 121.0(4)
C1 C2 C3 119.0(5)
C4 C3 C2 119.9(5)
C3 C4 C5 120.2(6)
C4 C5 C6 121.1(5)
C1 C6 C7 119.6(4)
C5 C6 C1 117.8(5)
C5 C6 C7 122.5(5)
C6 C7 C8 113.8(4)
C20 C7 C6 123.9(5)
C20 C7 C8 122.3(4)
C9 C8 C7 122.7(4)
C13 C8 C7 120.0(5)
C13 C8 C9 117.3(5)
C10 C9 C8 121.8(5)
C9 C10 C11 119.9(6)
C12 C11 C10 119.3(6)
C11 C12 C13 120.6(5)
C8 C13 S1 120.7(4)
C12 C13 S1 118.6(4)
C12 C13 C8 120.7(5)
C7 C20 C21 123.5(5)
C7 C20 C51 120.6(4)
C21 C20 C51 115.5(4)
C22 C21 C20 118.8(4)
C26 C21 C20 122.5(4)
C26 C21 C22 118.7(4)
C23 C22 C21 120.5(5)
C24 C23 C22 119.9(5)
C23 C24 N1 119.7(4)
C23 C24 C25 120.0(4)
C25 C24 N1 120.3(4)
C26 C25 C24 119.7(5)
C21 C26 C25 121.2(4)
N1 C31 C36 108.4(4)
C32 C31 N1 129.8(5)
C32 C31 C36 121.6(5)
C33 C32 C31 118.0(5)
C32 C33 C34 121.1(5)
C35 C34 C33 120.6(5)
C34 C35 C36 119.8(5)
C31 C36 C37 106.4(5)
C35 C36 C31 118.8(5)
C35 C36 C37 134.7(5)
C38 C37 C36 133.2(5)
C42 C37 C36 108.1(4)
C42 C37 C38 118.8(5)
C39 C38 C37 119.0(5)
C38 C39 C40 121.5(5)
C39 C40 C41 120.8(5)
C42 C41 C40 116.9(5)
C37 C42 N1 107.8(4)
C41 C42 N1 129.1(5)
C41 C42 C37 123.1(5)
C52 C51 C20 123.0(5)
C56 C51 C20 119.3(4)
C56 C51 C52 117.7(5)
C53 C52 C51 120.6(5)
C52 C53 C54 120.9(4)
C53 C54 N2 122.4(4)
C53 C54 C55 118.5(5)
C55 C54 N2 119.0(5)
C56 C55 C54 120.0(5)
C55 C56 C51 121.5(5)
N2 C61 C62 128.7(5)
N2 C61 C66 109.8(4)
C66 C61 C62 121.4(5)
C63 C62 C61 116.7(5)
C62 C63 C64 122.3(5)
C65 C64 C63 120.6(5)
C64 C65 C66 118.6(5)
C61 C66 C67 105.9(4)
C65 C66 C61 120.3(5)
C65 C66 C67 133.7(5)
C68 C67 C66 133.2(5)
C72 C67 C66 107.4(4)
C72 C67 C68 119.4(5)
C69 C68 C67 118.5(5)
C70 C69 C68 120.7(5)
C69 C70 C71 122.0(5)
C72 C71 C70 117.1(5)
N2 C72 C67 108.7(4)
C71 C72 N2 129.0(5)
C71 C72 C67 122.3(5)

loop_
_geom_bond_atom_site_label_1
_geom_bond_atom_site_label_2
_geom_bond_distance
S1 C1 1.773(6)
S1 C13 1.763(6)
N1 C24 1.431(6)
N1 C31 1.383(7)
N1 C42 1.407(6)
N2 C54 1.425(7)
N2 C61 1.389(7)
N2 C72 1.399(6)
C1 C2 1.391(7)
C1 C6 1.394(7)
C2 C3 1.395(9)
C3 C4 1.389(9)
C4 C5 1.389(8)
C5 C6 1.393(7)
C6 C7 1.481(7)
C7 C8 1.484(7)
C7 C20 1.355(7)
C8 C9 1.396(8)
C8 C13 1.396(7)
C9 C10 1.380(8)
C10 C11 1.391(9)
C11 C12 1.374(10)
C12 C13 1.395(8)
C20 C21 1.493(6)
C20 C51 1.494(7)
C21 C22 1.398(7)
C21 C26 1.384(7)
C22 C23 1.395(7)
C23 C24 1.385(7)
C24 C25 1.391(7)
C25 C26 1.388(7)
C31 C32 1.381(7)
C31 C36 1.429(7)
C32 C33 1.381(8)
C33 C34 1.412(8)
C34 C35 1.369(8)
C35 C36 1.390(7)
C36 C37 1.433(7)
C37 C38 1.407(7)
C37 C42 1.406(7)
C38 C39 1.377(8)
C39 C40 1.402(8)
C40 C41 1.404(7)
C41 C42 1.388(8)
C51 C52 1.407(7)
C51 C56 1.390(8)
C52 C53 1.381(8)
C53 C54 1.393(7)
C54 C55 1.399(7)
C55 C56 1.386(8)
C61 C62 1.409(7)
C61 C66 1.408(7)
C62 C63 1.378(8)
C63 C64 1.401(8)
C64 C65 1.385(8)
C65 C66 1.386(8)
C66 C67 1.455(7)
C67 C68 1.406(7)
C67 C72 1.404(7)
C68 C69 1.392(8)
C69 C70 1.388(8)
C70 C71 1.394(8)
C71 C72 1.387(7)

loop_
_geom_torsion_atom_site_label_1
_geom_torsion_atom_site_label_2
_geom_torsion_atom_site_label_3
_geom_torsion_atom_site_label_4
_geom_torsion
S1 C1 C2 C3 179.9(4)
S1 C1 C6 C5 -177.9(4)
S1 C1 C6 C7 -1.4(7)
N1 C24 C25 C26 177.1(4)
N1 C31 C32 C33 176.0(5)
N1 C31 C36 C35 -177.3(4)
N1 C31 C36 C37 1.3(5)
N2 C54 C55 C56 -168.6(5)
N2 C61 C62 C63 176.4(5)
N2 C61 C66 C65 -177.3(4)
N2 C61 C66 C67 -0.3(5)
C1 S1 C13 C8 -31.0(4)
C1 S1 C13 C12 150.0(4)
C1 C2 C3 C4 -0.8(9)
C1 C6 C7 C8 -42.1(6)
C1 C6 C7 C20 135.5(5)
C2 C1 C6 C5 3.2(8)
C2 C1 C6 C7 179.7(5)
C2 C3 C4 C5 0.5(9)
C3 C4 C5 C6 1.7(9)
C4 C5 C6 C1 -3.5(8)
C4 C5 C6 C7 -179.9(5)
C5 C6 C7 C8 134.2(5)
C5 C6 C7 C20 -48.2(7)
C6 C1 C2 C3 -1.1(9)
C6 C7 C8 C9 -132.6(5)
C6 C7 C8 C13 45.9(6)
C6 C7 C20 C21 -176.0(4)
C6 C7 C20 C51 -3.3(7)
C7 C8 C9 C10 -177.4(5)
C7 C8 C13 S1 -5.0(6)
C7 C8 C13 C12 174.0(4)
C7 C20 C21 C22 66.5(7)
C7 C20 C21 C26 -115.7(6)
C7 C20 C51 C52 112.6(5)
C7 C20 C51 C56 -66.4(6)
C8 C7 C20 C21 1.4(7)
C8 C7 C20 C51 174.1(4)
C8 C9 C10 C11 1.3(8)
C9 C8 C13 S1 173.5(4)
C9 C8 C13 C12 -7.5(7)
C9 C10 C11 C12 -3.6(9)
C10 C11 C12 C13 0.3(9)
C11 C12 C13 S1 -175.5(4)
C11 C12 C13 C8 5.5(8)
C13 S1 C1 C2 -146.5(5)
C13 S1 C1 C6 34.5(5)
C13 C8 C9 C10 4.2(7)
C20 C7 C8 C9 49.8(7)
C20 C7 C8 C13 -131.8(5)
C20 C21 C22 C23 176.9(5)
C20 C21 C26 C25 -176.7(5)
C20 C51 C52 C53 -171.5(4)
C20 C51 C56 C55 173.5(5)
C21 C20 C51 C52 -74.1(5)
C21 C20 C51 C56 106.8(5)
C21 C22 C23 C24 -0.1(8)
C22 C21 C26 C25 1.1(7)
C22 C23 C24 N1 -177.0(5)
C22 C23 C24 C25 1.2(8)
C23 C24 C25 C26 -1.2(7)
C24 N1 C31 C32 16.1(8)
C24 N1 C31 C36 -168.0(4)
C24 N1 C42 C37 167.5(4)
C24 N1 C42 C41 -12.6(8)
C24 C25 C26 C21 0.0(7)
C26 C21 C22 C23 -1.0(8)
C31 N1 C24 C23 -130.9(5)
C31 N1 C24 C25 50.9(7)
C31 N1 C42 C37 0.1(5)
C31 N1 C42 C41 180.0(5)
C31 C32 C33 C34 -0.2(8)
C31 C36 C37 C38 -179.8(5)
C31 C36 C37 C42 -1.2(5)
C32 C31 C36 C35 -1.0(7)
C32 C31 C36 C37 177.6(5)
C32 C33 C34 C35 0.3(8)
C33 C34 C35 C36 -0.8(8)
C34 C35 C36 C31 1.1(7)
C34 C35 C36 C37 -176.9(5)
C35 C36 C37 C38 -1.6(10)
C35 C36 C37 C42 177.0(5)
C36 C31 C32 C33 0.5(8)
C36 C37 C38 C39 178.5(5)
C36 C37 C42 N1 0.7(5)
C36 C37 C42 C41 -179.2(5)
C37 C38 C39 C40 0.5(8)
C38 C37 C42 N1 179.6(4)
C38 C37 C42 C41 -0.3(8)
C38 C39 C40 C41 -0.9(8)
C39 C40 C41 C42 0.6(8)
C40 C41 C42 N1 -179.8(5)
C40 C41 C42 C37 0.0(8)
C42 N1 C24 C23 63.7(7)
C42 N1 C24 C25 -114.5(5)
C42 N1 C31 C32 -176.8(5)
C42 N1 C31 C36 -0.8(5)
C42 C37 C38 C39 0.0(7)
C51 C20 C21 C22 -106.6(5)
C51 C20 C21 C26 71.3(6)
C51 C52 C53 C54 -1.8(7)
C52 C51 C56 C55 -5.6(7)
C52 C53 C54 N2 170.3(5)
C52 C53 C54 C55 -5.9(7)
C53 C54 C55 C56 7.8(7)
C54 N2 C61 C62 1.9(8)
C54 N2 C61 C66 178.4(4)
C54 N2 C72 C67 -178.3(4)
C54 N2 C72 C71 2.8(8)
C54 C55 C56 C51 -2.0(8)
C56 C51 C52 C53 7.5(7)
C61 N2 C54 C53 69.5(7)
C61 N2 C54 C55 -114.3(6)
C61 N2 C72 C67 0.1(5)
C61 N2 C72 C71 -178.8(5)
C61 C62 C63 C64 0.0(8)
C61 C66 C67 C68 -178.0(5)
C61 C66 C67 C72 0.4(5)
C62 C61 C66 C65 -0.5(7)
C62 C61 C66 C67 176.5(4)
C62 C63 C64 C65 -0.2(8)
C63 C64 C65 C66 0.0(8)
C64 C65 C66 C61 0.3(7)
C64 C65 C66 C67 -175.6(5)
C65 C66 C67 C68 -1.6(10)
C65 C66 C67 C72 176.7(5)
C66 C61 C62 C63 0.3(7)
C66 C67 C68 C69 179.0(5)
C66 C67 C72 N2 -0.3(5)
C66 C67 C72 C71 178.7(4)
C67 C68 C69 C70 1.3(7)
C68 C67 C72 N2 178.4(4)
C68 C67 C72 C71 -2.6(7)
C68 C69 C70 C71 -1.7(8)
C69 C70 C71 C72 0.0(8)
C70 C71 C72 N2 -179.0(5)
C70 C71 C72 C67 2.2(7)
C72 N2 C54 C53 -112.5(6)
C72 N2 C54 C55 63.7(6)
C72 N2 C61 C62 -176.3(5)
C72 N2 C61 C66 0.1(5)
C72 C67 C68 C69 0.8(7)
